data_7040500
loop_
_publ_author_name
'Suresh, D.'
'Ferreira, Bruno'
'Lopes, Patr\'icia S'
'Gomes, Clara S. B.'
'Krishnamoorthy, Paramasivam'
'Charas, Ana'
'Vila-Vi\,cosa, Diogo'
'Morgado, Jorge'
'Calhorda, Maria Jos\'e'
'Ma\,canita, Ant\'onio L'
'Gomes, Pedro T.'

_publ_section_title
;
 Boron complexes of aromatic ring fused iminopyrrolyl ligands: synthesis,
 structure, and luminescence properties.
;
_journal_issue 39
_journal_name_full 'Dalton transactions (Cambridge, England : 2003)'
_journal_page_first 15603
_journal_page_last 15620
_journal_paper_doi 10.1039/c6dt02771g
_journal_volume 45
_journal_year 2016
_chemical_formula_moiety 'C33 H33 B N2'
_chemical_formula_sum 'C33 H33 B N2'
_chemical_formula_weight 468.42
_space_group_crystal_system monoclinic
_space_group_IT_number 7
_space_group_name_Hall 'P -2yac'
_space_group_name_H-M_alt 'P 1 n 1'
_symmetry_cell_setting monoclinic
_symmetry_Int_Tables_number 7
_symmetry_space_group_name_Hall 'P -2yac'
_symmetry_space_group_name_H-M 'P 1 n 1'
_atom_sites_solution_hydrogens geom
_audit_creation_method SHELXL-2014/7
_audit_update_record
;
2016-06-14 deposited with the CCDC.
2016-08-24 downloaded from the CCDC.
;
_cell_angle_alpha 90
_cell_angle_beta 90.856(5)
_cell_angle_gamma 90
_cell_formula_units_Z 2
_cell_length_a 10.6591(9)
_cell_length_b 8.7127(7)
_cell_length_c 14.2325(13)
_cell_measurement_reflns_used 3628
_cell_measurement_temperature 150(2)
_cell_measurement_theta_max 24.70
_cell_measurement_theta_min 2.34
_cell_volume 1321.6(2)
_computing_cell_refinement 'Bruker SAINT'
_computing_data_collection 'Bruker APEX2'
_computing_data_reduction 'Bruker SAINT'
_computing_molecular_graphics ORTEP
_computing_publication_material enCIFer
_computing_structure_refinement 'SHELXL-2014/7 (Sheldrick, 2014)'
_computing_structure_solution SIR2014
_diffrn_ambient_temperature 150(2)
_diffrn_measured_fraction_theta_full 0.988
_diffrn_measured_fraction_theta_max 0.985
_diffrn_measurement_device_type 'Bruker APEX-II CCD'
_diffrn_measurement_method '\f and \w scans'
_diffrn_radiation_probe x-ray
_diffrn_radiation_type MoK\a
_diffrn_radiation_wavelength 0.71073
_diffrn_reflns_av_R_equivalents 0.0412
_diffrn_reflns_av_unetI/netI 0.0565
_diffrn_reflns_Laue_measured_fraction_full 0.988
_diffrn_reflns_Laue_measured_fraction_max 0.985
_diffrn_reflns_limit_h_max 12
_diffrn_reflns_limit_h_min -12
_diffrn_reflns_limit_k_max 10
_diffrn_reflns_limit_k_min -10
_diffrn_reflns_limit_l_max 17
_diffrn_reflns_limit_l_min -17
_diffrn_reflns_number 12089
_diffrn_reflns_point_group_measured_fraction_full 0.990
_diffrn_reflns_point_group_measured_fraction_max 0.986
_diffrn_reflns_theta_full 25.242
_diffrn_reflns_theta_max 25.724
_diffrn_reflns_theta_min 2.741
_diffrn_source 'sealed tube'
_exptl_absorpt_coefficient_mu 0.067
_exptl_absorpt_correction_T_max 0.987
_exptl_absorpt_correction_T_min 0.976
_exptl_absorpt_correction_type multi-scan
_exptl_absorpt_process_details 'SADABS (Sheldrick, 1996)'
_exptl_crystal_colour yellow
_exptl_crystal_density_diffrn 1.177
_exptl_crystal_description prism
_exptl_crystal_F_000 500
_exptl_crystal_size_max 0.360
_exptl_crystal_size_mid 0.240
_exptl_crystal_size_min 0.200
_refine_diff_density_max 0.699
_refine_diff_density_min -0.473
_refine_diff_density_rms 0.134
_refine_ls_abs_structure_details
;
 Refined as an inversion twin.
;
_refine_ls_extinction_coef 0.22(5)
_refine_ls_extinction_expression Fc^*^=kFc[1+0.001xFc^2^\l^3^/sin(2\q)]^-1/4^
_refine_ls_extinction_method 'SHELXL-2014/7 (Sheldrick 2014'
_refine_ls_goodness_of_fit_ref 0.981
_refine_ls_hydrogen_treatment constr
_refine_ls_matrix_type full
_refine_ls_number_parameters 327
_refine_ls_number_reflns 4881
_refine_ls_number_restraints 2
_refine_ls_restrained_S_all 0.980
_refine_ls_R_factor_all 0.1201
_refine_ls_R_factor_gt 0.1080
_refine_ls_shift/su_max 0.000
_refine_ls_shift/su_mean 0.000
_refine_ls_structure_factor_coef Fsqd
_refine_ls_weighting_details 'w=1/[\s^2^(Fo^2^)+(0.3000P)^2^] where P=(Fo^2^+2Fc^2^)/3'
_refine_ls_weighting_scheme calc
_refine_ls_wR_factor_gt 0.3148
_refine_ls_wR_factor_ref 0.3277
_reflns_Friedel_coverage 0.999
_reflns_Friedel_fraction_full 0.991
_reflns_Friedel_fraction_max 0.987
_reflns_number_gt 4038
_reflns_number_total 4881
_reflns_threshold_expression 'I > 2\s(I)'
_cod_data_source_file c6dt02771g3.cif
_cod_data_source_block 9
_cod_depositor_comments
;Adding full bibliography for 7040498--7040502.cif.

 Adding full bibliography for 7040498--7040502.cif.
;
_cod_original_sg_symbol_H-M 'P n'
_cod_database_code 7040500
_shelx_shelxl_version_number 2014/7
_shelx_space_group_comment
;
The symmetry employed for this shelxl refinement is uniquely defined
by the following loop, which should always be used as a source of
symmetry information in preference to the above space-group names.
They are only intended as comments.
;
_shelx_estimated_absorpt_t_min 0.976
_shelx_estimated_absorpt_t_max 0.987

loop_
_space_group_symop_operation_xyz
'x, y, z'
'x+1/2, -y, z+1/2'

loop_
_atom_site_label
_atom_site_type_symbol
_atom_site_fract_x
_atom_site_fract_y
_atom_site_fract_z
_atom_site_U_iso_or_equiv
_atom_site_adp_type
_atom_site_occupancy
_atom_site_site_symmetry_order
_atom_site_calc_flag
_atom_site_refinement_flags_posn
_atom_site_refinement_flags_adp
N1 N 0.3945(5) 0.3059(7) 0.8549(4) 0.0295(14) Uani 1 1 d . .
N2 N 0.2201(6) 0.4615(6) 0.8943(4) 0.0275(13) Uani 1 1 d . .
C2 C 0.4306(7) 0.4481(9) 0.8892(6) 0.0342(17) Uani 1 1 d . .
C3 C 0.5592(7) 0.4510(9) 0.9025(6) 0.0375(18) Uani 1 1 d . .
H3 H 0.6075 0.5354 0.9249 0.045 Uiso 1 1 calc R U
C4 C 0.6054(7) 0.3073(10) 0.8770(6) 0.0365(17) Uani 1 1 d . .
C5 C 0.4987(7) 0.2188(10) 0.8503(5) 0.0357(17) Uani 1 1 d . .
C7 C 0.7250(7) 0.2367(12) 0.8767(7) 0.045(2) Uani 1 1 d . .
H7 H 0.7976 0.2947 0.8930 0.053 Uiso 1 1 calc R U
C6 C 0.3241(7) 0.5364(9) 0.9096(5) 0.0319(16) Uani 1 1 d . .
H6 H 0.3277 0.6390 0.9320 0.038 Uiso 1 1 calc R U
C8 C 0.7360(8) 0.0886(12) 0.8536(7) 0.046(2) Uani 1 1 d . .
H8 H 0.8164 0.0414 0.8549 0.056 Uiso 1 1 calc R U
C9 C 0.6275(8) 0.0003(11) 0.8270(6) 0.0420(19) Uani 1 1 d . .
H9 H 0.6377 -0.1046 0.8104 0.050 Uiso 1 1 calc R U
C10 C 0.5093(8) 0.0630(9) 0.8246(6) 0.0360(17) Uani 1 1 d . .
H10 H 0.4379 0.0042 0.8065 0.043 Uiso 1 1 calc R U
C11 C 0.1007(7) 0.5345(8) 0.8965(5) 0.0285(15) Uani 1 1 d . .
C12 C 0.0236(7) 0.5183(8) 0.9751(6) 0.0327(16) Uani 1 1 d . .
C13 C -0.0931(7) 0.5880(10) 0.9728(7) 0.0402(19) Uani 1 1 d . .
H13 H -0.1465 0.5780 1.0253 0.048 Uiso 1 1 calc R U
C14 C -0.1326(7) 0.6704(9) 0.8970(7) 0.0404(19) Uani 1 1 d . .
H14 H -0.2137 0.7156 0.8965 0.048 Uiso 1 1 calc R U
C15 C -0.0556(8) 0.6890(9) 0.8206(7) 0.0417(19) Uani 1 1 d . .
H15 H -0.0856 0.7471 0.7684 0.050 Uiso 1 1 calc R U
C16 C 0.0631(7) 0.6264(9) 0.8173(5) 0.0342(17) Uani 1 1 d . .
C17 C 0.1486(8) 0.6540(8) 0.7373(5) 0.0347(17) Uani 1 1 d . .
H17 H 0.2169 0.5753 0.7402 0.042 Uiso 1 1 calc R U
C18 C 0.2090(10) 0.8133(10) 0.7461(7) 0.047(2) Uani 1 1 d . .
H18A H 0.2650 0.8302 0.6932 0.070 Uiso 1 1 calc R U
H18B H 0.1432 0.8920 0.7457 0.070 Uiso 1 1 calc R U
H18C H 0.2572 0.8194 0.8052 0.070 Uiso 1 1 calc R U
C19 C 0.0832(12) 0.6421(16) 0.6417(7) 0.065(3) Uani 1 1 d . .
H19A H 0.1440 0.6613 0.5921 0.098 Uiso 1 1 calc R U
H19B H 0.0477 0.5390 0.6339 0.098 Uiso 1 1 calc R U
H19C H 0.0158 0.7184 0.6375 0.098 Uiso 1 1 calc R U
C20 C 0.0713(8) 0.4354(10) 1.0634(6) 0.0406(19) Uani 1 1 d . .
H20 H 0.1380 0.3614 1.0444 0.049 Uiso 1 1 calc R U
C21 C 0.1283(13) 0.5466(14) 1.1337(8) 0.064(3) Uani 1 1 d . .
H21A H 0.1946 0.6060 1.1035 0.096 Uiso 1 1 calc R U
H21B H 0.0632 0.6164 1.1561 0.096 Uiso 1 1 calc R U
H21C H 0.1641 0.4893 1.1869 0.096 Uiso 1 1 calc R U
C22 C -0.0299(11) 0.3466(13) 1.1127(9) 0.062(3) Uani 1 1 d . .
H22A H -0.0687 0.2735 1.0688 0.092 Uiso 1 1 calc R U
H22B H 0.0071 0.2908 1.1661 0.092 Uiso 1 1 calc R U
H22C H -0.0939 0.4179 1.1353 0.092 Uiso 1 1 calc R U
C23 C 0.2147(7) 0.1630(8) 0.9367(5) 0.0300(15) Uani 1 1 d . .
C24 C 0.2918(8) 0.1471(10) 1.0186(6) 0.0379(18) Uani 1 1 d . .
H24 H 0.3664 0.2066 1.0222 0.045 Uiso 1 1 calc R U
C25 C 0.2665(10) 0.0531(10) 1.0920(7) 0.048(2) Uani 1 1 d . .
H25 H 0.3196 0.0520 1.1461 0.058 Uiso 1 1 calc R U
C26 C 0.1605(11) -0.0426(11) 1.0867(7) 0.056(3) Uani 1 1 d . .
H26 H 0.1417 -0.1106 1.1368 0.067 Uiso 1 1 calc R U
C27 C 0.0840(10) -0.0363(10) 1.0074(6) 0.049(2) Uani 1 1 d . .
H27 H 0.0124 -0.1009 1.0029 0.059 Uiso 1 1 calc R U
C28 C 0.1113(8) 0.0652(10) 0.9332(6) 0.0382(18) Uani 1 1 d . .
H28 H 0.0577 0.0668 0.8793 0.046 Uiso 1 1 calc R U
C29 C 0.1832(7) 0.2553(8) 0.7556(5) 0.0304(16) Uani 1 1 d . .
C30 C 0.2518(8) 0.2067(9) 0.6787(6) 0.0369(18) Uani 1 1 d . .
H30 H 0.3408 0.2050 0.6834 0.044 Uiso 1 1 calc R U
C31 C 0.1947(11) 0.1612(11) 0.5962(7) 0.051(2) Uani 1 1 d . .
H31 H 0.2441 0.1252 0.5457 0.061 Uiso 1 1 calc R U
C32 C 0.0658(10) 0.1676(11) 0.5862(7) 0.050(2) Uani 1 1 d . .
H32 H 0.0265 0.1339 0.5295 0.060 Uiso 1 1 calc R U
C33 C -0.0049(9) 0.2224(12) 0.6576(7) 0.048(2) Uani 1 1 d . .
H33 H -0.0931 0.2337 0.6494 0.057 Uiso 1 1 calc R U
C34 C 0.0520(8) 0.2614(10) 0.7421(6) 0.0402(19) Uani 1 1 d . .
H34 H 0.0012 0.2934 0.7927 0.048 Uiso 1 1 calc R U
B1 B 0.2484(7) 0.2858(9) 0.8556(6) 0.0283(17) Uani 1 1 d . .

loop_
_atom_site_aniso_label
_atom_site_aniso_U_11
_atom_site_aniso_U_22
_atom_site_aniso_U_33
_atom_site_aniso_U_23
_atom_site_aniso_U_13
_atom_site_aniso_U_12
N1 0.029(3) 0.029(3) 0.030(3) -0.004(2) -0.002(2) -0.003(2)
N2 0.039(3) 0.021(3) 0.023(3) 0.001(2) 0.001(2) -0.003(2)
C2 0.038(4) 0.030(4) 0.035(4) -0.002(3) 0.004(3) -0.006(3)
C3 0.036(4) 0.035(4) 0.042(4) -0.004(3) 0.005(3) -0.012(3)
C4 0.035(4) 0.046(5) 0.029(4) 0.001(3) 0.005(3) -0.002(3)
C5 0.029(4) 0.048(5) 0.030(4) 0.005(3) 0.006(3) 0.000(3)
C7 0.028(4) 0.054(5) 0.052(5) -0.008(4) 0.000(3) -0.005(3)
C6 0.038(4) 0.029(4) 0.028(4) 0.007(3) 0.004(3) -0.003(3)
C8 0.029(4) 0.060(6) 0.050(5) 0.003(4) -0.001(3) 0.010(4)
C9 0.040(4) 0.041(5) 0.045(5) -0.012(4) -0.004(3) 0.007(3)
C10 0.037(4) 0.034(4) 0.036(4) 0.001(3) 0.000(3) 0.001(3)
C11 0.036(3) 0.018(3) 0.032(4) -0.001(3) 0.003(3) 0.001(3)
C12 0.042(4) 0.018(3) 0.038(4) 0.002(3) 0.003(3) -0.008(3)
C13 0.036(4) 0.033(4) 0.051(5) -0.008(4) 0.014(4) -0.001(3)
C14 0.034(4) 0.026(4) 0.060(5) -0.003(4) -0.003(4) 0.004(3)
C15 0.047(4) 0.028(4) 0.050(5) 0.004(3) -0.011(4) 0.002(3)
C16 0.044(4) 0.033(4) 0.026(4) -0.001(3) -0.003(3) -0.009(3)
C17 0.051(5) 0.026(4) 0.027(4) 0.006(3) 0.002(3) 0.004(3)
C18 0.060(5) 0.035(4) 0.046(5) 0.003(4) 0.021(4) -0.006(4)
C19 0.074(7) 0.091(9) 0.030(5) 0.000(5) 0.002(4) -0.004(6)
C20 0.053(5) 0.035(4) 0.034(4) -0.002(3) 0.014(3) 0.008(3)
C21 0.084(8) 0.058(7) 0.050(6) 0.006(5) -0.004(5) -0.008(5)
C22 0.076(7) 0.045(6) 0.064(7) 0.024(5) 0.014(5) 0.001(5)
C23 0.038(4) 0.020(3) 0.032(4) -0.002(3) 0.006(3) 0.002(3)
C24 0.044(4) 0.039(4) 0.030(4) 0.002(3) 0.000(3) 0.001(3)
C25 0.074(6) 0.033(5) 0.036(5) 0.002(4) -0.005(4) 0.005(4)
C26 0.090(8) 0.034(5) 0.045(5) 0.007(4) 0.019(5) -0.006(4)
C27 0.078(6) 0.035(5) 0.035(5) -0.002(3) 0.013(4) -0.025(4)
C28 0.051(5) 0.034(4) 0.029(4) -0.001(3) 0.001(3) -0.015(3)
C29 0.035(4) 0.024(3) 0.032(4) 0.004(3) 0.000(3) -0.003(3)
C30 0.039(4) 0.026(4) 0.046(5) 0.000(3) 0.010(3) -0.001(3)
C31 0.076(6) 0.039(5) 0.038(5) -0.001(4) 0.002(4) -0.019(4)
C32 0.074(6) 0.036(5) 0.038(5) 0.003(3) -0.014(4) -0.009(4)
C33 0.046(5) 0.044(5) 0.053(6) 0.001(4) -0.016(4) -0.004(4)
C34 0.042(4) 0.031(4) 0.047(5) -0.011(3) 0.000(3) -0.004(3)
B1 0.027(4) 0.025(4) 0.034(4) -0.001(3) 0.001(3) 0.003(3)

loop_
_atom_type_symbol
_atom_type_description
_atom_type_scat_dispersion_real
_atom_type_scat_dispersion_imag
_atom_type_scat_source
C C 0.0033 0.0016 'International Tables Vol C Tables 4.2.6.8 and 6.1.1.4'
H H 0.0000 0.0000 'International Tables Vol C Tables 4.2.6.8 and 6.1.1.4'
B B 0.0013 0.0007 'International Tables Vol C Tables 4.2.6.8 and 6.1.1.4'
N N 0.0061 0.0033 'International Tables Vol C Tables 4.2.6.8 and 6.1.1.4'

loop_
_geom_angle_atom_site_label_1
_geom_angle_atom_site_label_2
_geom_angle_atom_site_label_3
_geom_angle
C5 N1 C2 107.2(6)
C5 N1 B1 139.2(6)
C2 N1 B1 111.6(6)
C6 N2 C11 122.2(6)
C6 N2 B1 111.1(6)
C11 N2 B1 126.0(5)
C3 C2 N1 109.5(7)
C3 C2 C6 139.9(8)
N1 C2 C6 110.0(6)
C2 C3 C4 107.5(7)
C2 C3 H3 126.2
C4 C3 H3 126.2
C3 C4 C7 135.4(8)
C3 C4 C5 105.8(7)
C7 C4 C5 118.7(8)
N1 C5 C10 128.6(7)
N1 C5 C4 109.8(7)
C10 C5 C4 121.7(7)
C8 C7 C4 120.1(8)
C8 C7 H7 119.9
C4 C7 H7 119.9
N2 C6 C2 112.3(7)
N2 C6 H6 123.8
C2 C6 H6 123.8
C7 C8 C9 120.6(7)
C7 C8 H8 119.7
C9 C8 H8 119.7
C10 C9 C8 121.9(8)
C10 C9 H9 119.0
C8 C9 H9 119.0
C9 C10 C5 117.0(7)
C9 C10 H10 121.5
C5 C10 H10 121.5
C12 C11 N2 120.5(6)
C12 C11 C16 121.4(7)
N2 C11 C16 118.1(7)
C13 C12 C11 118.3(7)
C13 C12 C20 120.9(7)
C11 C12 C20 120.7(7)
C14 C13 C12 121.2(8)
C14 C13 H13 119.4
C12 C13 H13 119.4
C13 C14 C15 120.4(7)
C13 C14 H14 119.8
C15 C14 H14 119.8
C16 C15 C14 122.5(8)
C16 C15 H15 118.8
C14 C15 H15 118.8
C15 C16 C11 116.0(7)
C15 C16 C17 122.4(7)
C11 C16 C17 121.6(7)
C16 C17 C19 113.3(7)
C16 C17 C18 110.1(6)
C19 C17 C18 108.7(8)
C16 C17 H17 108.2
C19 C17 H17 108.2
C18 C17 H17 108.2
C17 C18 H18A 109.5
C17 C18 H18B 109.5
H18A C18 H18B 109.5
C17 C18 H18C 109.5
H18A C18 H18C 109.5
H18B C18 H18C 109.5
C17 C19 H19A 109.5
C17 C19 H19B 109.5
H19A C19 H19B 109.5
C17 C19 H19C 109.5
H19A C19 H19C 109.5
H19B C19 H19C 109.5
C22 C20 C21 107.7(9)
C22 C20 C12 113.2(8)
C21 C20 C12 111.5(8)
C22 C20 H20 108.1
C21 C20 H20 108.1
C12 C20 H20 108.1
C20 C21 H21A 109.5
C20 C21 H21B 109.5
H21A C21 H21B 109.5
C20 C21 H21C 109.5
H21A C21 H21C 109.5
H21B C21 H21C 109.5
C20 C22 H22A 109.5
C20 C22 H22B 109.5
H22A C22 H22B 109.5
C20 C22 H22C 109.5
H22A C22 H22C 109.5
H22B C22 H22C 109.5
C28 C23 C24 114.6(7)
C28 C23 B1 124.3(7)
C24 C23 B1 121.1(7)
C25 C24 C23 124.8(8)
C25 C24 H24 117.6
C23 C24 H24 117.6
C24 C25 C26 119.1(9)
C24 C25 H25 120.5
C26 C25 H25 120.5
C27 C26 C25 118.9(8)
C27 C26 H26 120.6
C25 C26 H26 120.6
C26 C27 C28 120.7(8)
C26 C27 H27 119.7
C28 C27 H27 119.7
C23 C28 C27 121.9(8)
C23 C28 H28 119.1
C27 C28 H28 119.1
C30 C29 C34 115.9(7)
C30 C29 B1 121.7(7)
C34 C29 B1 122.2(7)
C31 C30 C29 122.0(8)
C31 C30 H30 119.0
C29 C30 H30 119.0
C30 C31 C32 120.3(9)
C30 C31 H31 119.9
C32 C31 H31 119.9
C33 C32 C31 119.9(9)
C33 C32 H32 120.1
C31 C32 H32 120.1
C32 C33 C34 119.7(8)
C32 C33 H33 120.1
C34 C33 H33 120.1
C33 C34 C29 122.1(8)
C33 C34 H34 119.0
C29 C34 H34 119.0
N1 B1 C29 115.6(6)
N1 B1 C23 108.0(6)
C29 B1 C23 115.3(6)
N1 B1 N2 94.9(5)
C29 B1 N2 111.8(6)
C23 B1 N2 109.3(6)

loop_
_geom_bond_atom_site_label_1
_geom_bond_atom_site_label_2
_geom_bond_distance
N1 C5 1.348(10)
N1 C2 1.384(10)
N1 B1 1.567(10)
N2 C6 1.302(10)
N2 C11 1.423(9)
N2 B1 1.657(10)
C2 C3 1.382(11)
C2 C6 1.404(11)
C3 C4 1.395(12)
C3 H3 0.9500
C4 C7 1.416(11)
C4 C5 1.420(12)
C5 C10 1.410(12)
C7 C8 1.337(15)
C7 H7 0.9500
C6 H6 0.9500
C8 C9 1.436(13)
C8 H8 0.9500
C9 C10 1.373(11)
C9 H9 0.9500
C10 H10 0.9500
C11 C12 1.404(11)
C11 C16 1.436(11)
C12 C13 1.384(11)
C12 C20 1.529(12)
C13 C14 1.358(14)
C13 H13 0.9500
C14 C15 1.381(13)
C14 H14 0.9500
C15 C16 1.379(12)
C15 H15 0.9500
C16 C17 1.488(11)
C17 C19 1.524(13)
C17 C18 1.534(12)
C17 H17 1.0000
C18 H18A 0.9800
C18 H18B 0.9800
C18 H18C 0.9800
C19 H19A 0.9800
C19 H19B 0.9800
C19 H19C 0.9800
C20 C22 1.510(14)
C20 C21 1.513(15)
C20 H20 1.0000
C21 H21A 0.9800
C21 H21B 0.9800
C21 H21C 0.9800
C22 H22A 0.9800
C22 H22B 0.9800
C22 H22C 0.9800
C23 C28 1.393(11)
C23 C24 1.423(11)
C23 B1 1.618(11)
C24 C25 1.358(13)
C24 H24 0.9500
C25 C26 1.405(14)
C25 H25 0.9500
C26 C27 1.383(15)
C26 H26 0.9500
C27 C28 1.411(12)
C27 H27 0.9500
C28 H28 0.9500
C29 C30 1.391(11)
C29 C34 1.410(11)
C29 B1 1.597(11)
C30 C31 1.374(14)
C30 H30 0.9500
C31 C32 1.380(16)
C31 H31 0.9500
C32 C33 1.362(15)
C32 H32 0.9500
C33 C34 1.381(13)
C33 H33 0.9500
C34 H34 0.9500

loop_
_geom_torsion_atom_site_label_1
_geom_torsion_atom_site_label_2
_geom_torsion_atom_site_label_3
_geom_torsion_atom_site_label_4
_geom_torsion
C5 N1 C2 C3 2.3(8)
B1 N1 C2 C3 169.8(6)
C5 N1 C2 C6 -170.8(6)
B1 N1 C2 C6 -3.4(9)
N1 C2 C3 C4 -0.6(9)
C6 C2 C3 C4 169.4(10)
C2 C3 C4 C7 -177.9(9)
C2 C3 C4 C5 -1.3(9)
C2 N1 C5 C10 176.3(8)
B1 N1 C5 C10 14.3(14)
C2 N1 C5 C4 -3.2(8)
B1 N1 C5 C4 -165.2(8)
C3 C4 C5 N1 2.8(9)
C7 C4 C5 N1 -179.9(7)
C3 C4 C5 C10 -176.7(7)
C7 C4 C5 C10 0.6(11)
C3 C4 C7 C8 174.8(10)
C5 C4 C7 C8 -1.4(12)
C11 N2 C6 C2 -170.4(6)
B1 N2 C6 C2 0.0(8)
C3 C2 C6 N2 -167.8(10)
N1 C2 C6 N2 2.1(9)
C4 C7 C8 C9 1.3(14)
C7 C8 C9 C10 -0.4(14)
C8 C9 C10 C5 -0.4(13)
N1 C5 C10 C9 -179.1(8)
C4 C5 C10 C9 0.3(12)
C6 N2 C11 C12 -102.2(8)
B1 N2 C11 C12 88.9(9)
C6 N2 C11 C16 76.7(9)
B1 N2 C11 C16 -92.2(8)
N2 C11 C12 C13 -178.3(7)
C16 C11 C12 C13 2.8(11)
N2 C11 C12 C20 6.0(10)
C16 C11 C12 C20 -172.9(7)
C11 C12 C13 C14 -0.2(12)
C20 C12 C13 C14 175.6(8)
C12 C13 C14 C15 -1.2(13)
C13 C14 C15 C16 -0.1(13)
C14 C15 C16 C11 2.6(12)
C14 C15 C16 C17 -176.4(7)
C12 C11 C16 C15 -4.0(11)
N2 C11 C16 C15 177.1(6)
C12 C11 C16 C17 175.0(7)
N2 C11 C16 C17 -3.9(10)
C15 C16 C17 C19 -43.6(11)
C11 C16 C17 C19 137.4(9)
C15 C16 C17 C18 78.3(10)
C11 C16 C17 C18 -100.7(9)
C13 C12 C20 C22 38.9(11)
C11 C12 C20 C22 -145.5(8)
C13 C12 C20 C21 -82.7(10)
C11 C12 C20 C21 92.9(9)
C28 C23 C24 C25 -4.0(12)
B1 C23 C24 C25 176.2(8)
C23 C24 C25 C26 3.4(14)
C24 C25 C26 C27 -1.0(14)
C25 C26 C27 C28 -0.4(15)
C24 C23 C28 C27 2.4(12)
B1 C23 C28 C27 -177.8(8)
C26 C27 C28 C23 -0.4(15)
C34 C29 C30 C31 -2.7(12)
B1 C29 C30 C31 171.4(8)
C29 C30 C31 C32 2.3(14)
C30 C31 C32 C33 1.4(15)
C31 C32 C33 C34 -4.4(15)
C32 C33 C34 C29 3.9(14)
C30 C29 C34 C33 -0.3(12)
B1 C29 C34 C33 -174.4(8)
C5 N1 B1 C29 -78.6(11)
C2 N1 B1 C29 119.9(7)
C5 N1 B1 C23 52.3(11)
C2 N1 B1 C23 -109.2(7)
C5 N1 B1 N2 164.4(8)
C2 N1 B1 N2 2.9(7)
C30 C29 B1 N1 17.6(10)
C34 C29 B1 N1 -168.7(7)
C30 C29 B1 C23 -109.8(8)
C34 C29 B1 C23 63.9(10)
C30 C29 B1 N2 124.6(7)
C34 C29 B1 N2 -61.7(9)
C28 C23 B1 N1 -149.8(7)
C24 C23 B1 N1 29.9(9)
C28 C23 B1 C29 -18.7(11)
C24 C23 B1 C29 161.0(7)
C28 C23 B1 N2 108.2(8)
C24 C23 B1 N2 -72.1(8)
C6 N2 B1 N1 -1.7(7)
C11 N2 B1 N1 168.2(6)
C6 N2 B1 C29 -121.8(6)
C11 N2 B1 C29 48.1(9)
C6 N2 B1 C23 109.3(7)
C11 N2 B1 C23 -80.8(8)
